data_7155974
loop_
_publ_author_name
'Grellepois, Fabienne'
'Ben Jamaa, Abdelkhalek'
'Saraiva Rosa, Nathalie'

_publ_section_title
;
 \a-Trifluoromethylated tertiary homoallylic amines: diastereoselective
 synthesis and conversion into \b-aminoesters, \g- and \d-aminoalcohols,
 azetidines and pyrrolidines
;
_journal_name_full 'Organic &amp; Biomolecular Chemistry'
_journal_paper_doi 10.1039/C7OB02506H
_journal_year 2017
_chemical_absolute_configuration ad
_chemical_formula_sum 'C11 H22 F3 N O S'
_chemical_formula_weight 273.35
_chemical_name_systematic
;
 ?
;
_space_group_IT_number 19
_symmetry_cell_setting orthorhombic
_symmetry_space_group_name_Hall 'P 2ac 2ab'
_symmetry_space_group_name_H-M 'P 21 21 21'
_atom_sites_solution_hydrogens geom
_atom_sites_solution_primary direct
_atom_sites_solution_secondary difmap
_audit_creation_method SHELXL-97
_audit_update_record
;
2017-10-03 deposited with the CCDC.
2017-11-01 downloaded from the CCDC.
;
_cell_angle_alpha 90.000(5)
_cell_angle_beta 90.000(5)
_cell_angle_gamma 90.000(5)
_cell_formula_units_Z 8
_cell_length_a 9.071(5)
_cell_length_b 16.862(5)
_cell_length_c 19.003(5)
_cell_measurement_reflns_used 9935
_cell_measurement_temperature 100(2)
_cell_measurement_theta_max 72.31
_cell_measurement_theta_min 3.50
_cell_volume 2907(2)
_computing_cell_refinement 'Bruker SAINT'
_computing_data_collection 'Bruker APEX2'
_computing_data_reduction 'Bruker SAINT'
_computing_molecular_graphics 'Ortep-3 for Windows (Farrugia, 1997)'
_computing_publication_material 'WinGX publication routines (Farrugia, 1999)'
_computing_structure_refinement 'SHELXL-97 (Sheldrick, 1997)'
_computing_structure_solution 'SIR92 (Giacovazzo et al, 1993)'
_diffrn_ambient_temperature 100(2)
_diffrn_measured_fraction_theta_full 0.997
_diffrn_measured_fraction_theta_max 0.997
_diffrn_measurement_device_type CMOS
_diffrn_measurement_method '\f and \w scans'
_diffrn_radiation_monochromator graphite
_diffrn_radiation_source 'fine-focus sealed tube'
_diffrn_radiation_type CuK\a
_diffrn_radiation_wavelength 1.54178
_diffrn_reflns_av_R_equivalents 0.0374
_diffrn_reflns_av_sigmaI/netI 0.0226
_diffrn_reflns_limit_h_max 10
_diffrn_reflns_limit_h_min -11
_diffrn_reflns_limit_k_max 20
_diffrn_reflns_limit_k_min -20
_diffrn_reflns_limit_l_max 23
_diffrn_reflns_limit_l_min -23
_diffrn_reflns_number 48644
_diffrn_reflns_theta_full 72.44
_diffrn_reflns_theta_max 72.44
_diffrn_reflns_theta_min 3.50
_diffrn_standards_number 0
_exptl_absorpt_coefficient_mu 2.187
_exptl_absorpt_correction_type none
_exptl_crystal_colour colourless
_exptl_crystal_density_diffrn 1.249
_exptl_crystal_density_method 'not measured'
_exptl_crystal_description needle
_exptl_crystal_F_000 1168
_exptl_crystal_size_max 0.24
_exptl_crystal_size_mid 0.15
_exptl_crystal_size_min 0.1
_refine_diff_density_max 0.293
_refine_diff_density_min -0.123
_refine_diff_density_rms 0.035
_refine_ls_abs_structure_details 'Flack H D (1983), Acta Cryst. A39, 876-881'
_refine_ls_abs_structure_Flack 0.024(9)
_refine_ls_extinction_method none
_refine_ls_goodness_of_fit_ref 1.050
_refine_ls_hydrogen_treatment mixed
_refine_ls_matrix_type full
_refine_ls_number_parameters 335
_refine_ls_number_reflns 5748
_refine_ls_number_restraints 0
_refine_ls_restrained_S_all 1.050
_refine_ls_R_factor_all 0.0246
_refine_ls_R_factor_gt 0.0231
_refine_ls_shift/su_max 0.001
_refine_ls_shift/su_mean 0.000
_refine_ls_structure_factor_coef Fsqd
_refine_ls_weighting_details 'calc w=1/[\s^2^(Fo^2^)+(0.0365P)^2^+0.2711P] where P=(Fo^2^+2Fc^2^)/3'
_refine_ls_weighting_scheme calc
_refine_ls_wR_factor_gt 0.0594
_refine_ls_wR_factor_ref 0.0601
_reflns_number_gt 5551
_reflns_number_total 5748
_reflns_threshold_expression >2sigma(I)
_cod_data_source_file c7ob02506h2.cif
_cod_data_source_block cu_15fg015_0m
_cod_depositor_comments
;

2018-02-18
Z value and formula fixed to values more according to usual
chemical conventions.                 miguel
;
_cod_original_formula_sum 'C22 H44 F6 N2 O2 S2'
_cod_original_formula_weight 546.71
_cod_original_formula_units_Z 4
_cod_original_sg_symbol_H-M P2(1)2(1)2(1)
_cod_database_code 7155974

loop_
_symmetry_equiv_pos_as_xyz
'x, y, z'
'-x+1/2, -y, z+1/2'
'x+1/2, -y+1/2, -z'
'-x, y+1/2, -z+1/2'

loop_
_atom_site_label
_atom_site_type_symbol
_atom_site_fract_x
_atom_site_fract_y
_atom_site_fract_z
_atom_site_U_iso_or_equiv
_atom_site_adp_type
_atom_site_occupancy
_atom_site_symmetry_multiplicity
_atom_site_calc_flag
_atom_site_refinement_flags
S1 S 0.98299(3) 0.313858(17) 0.128895(15) 0.01834(7) Uani 1 1 d .
S1' S 0.78585(4) 0.580858(18) 0.224508(16) 0.02018(7) Uani 1 1 d .
F3' F 0.66065(10) 0.82055(6) 0.20160(5) 0.0392(2) Uani 1 1 d .
F1' F 0.53671(10) 0.71364(6) 0.18407(5) 0.0380(2) Uani 1 1 d .
O1 O 1.00627(11) 0.29005(5) 0.20387(5) 0.0261(2) Uani 1 1 d .
F2 F 1.06269(11) 0.52264(6) 0.00870(5) 0.0403(2) Uani 1 1 d .
F1 F 1.06681(11) 0.39989(6) -0.02252(5) 0.0417(2) Uani 1 1 d .
F2' F 0.58425(11) 0.79118(6) 0.09724(6) 0.0468(3) Uani 1 1 d .
O1' O 0.92053(11) 0.53216(6) 0.21137(5) 0.0266(2) Uani 1 1 d .
F3 F 1.26587(11) 0.46806(7) -0.02497(5) 0.0440(2) Uani 1 1 d .
N1 N 1.02617(12) 0.40805(6) 0.11706(6) 0.0185(2) Uani 1 1 d .
C2 C 1.23141(15) 0.50114(7) 0.13311(7) 0.0205(3) Uani 1 1 d .
C8 C 0.78062(14) 0.31854(8) 0.11821(6) 0.0207(2) Uani 1 1 d .
N1' N 0.81958(13) 0.67549(7) 0.21079(6) 0.0215(2) Uani 1 1 d .
C1 C 1.17244(14) 0.43037(8) 0.08899(7) 0.0200(3) Uani 1 1 d .
C11 C 0.71159(16) 0.37383(9) 0.17187(8) 0.0285(3) Uani 1 1 d .
H11A H 0.7372 0.4276 0.1608 0.043 Uiso 1 1 calc R
H11B H 0.7475 0.3609 0.2180 0.043 Uiso 1 1 calc R
H11C H 0.6063 0.3680 0.1708 0.043 Uiso 1 1 calc R
C10' C 0.91444(17) 0.59525(9) 0.35595(7) 0.0291(3) Uani 1 1 d .
H10A H 0.9495 0.6472 0.3439 0.044 Uiso 1 1 calc R
H10B H 0.9836 0.5562 0.3397 0.044 Uiso 1 1 calc R
H10C H 0.9042 0.5912 0.4061 0.044 Uiso 1 1 calc R
C11' C 0.65259(17) 0.64424(10) 0.34129(8) 0.0307(3) Uani 1 1 d .
H11D H 0.6289 0.6393 0.3903 0.046 Uiso 1 1 calc R
H11E H 0.5649 0.6371 0.3137 0.046 Uiso 1 1 calc R
H11F H 0.6929 0.6959 0.3325 0.046 Uiso 1 1 calc R
C3' C 1.05522(17) 0.72303(9) 0.10992(8) 0.0283(3) Uani 1 1 d .
H3'1 H 1.0563 0.6757 0.1389 0.034 Uiso 1 1 calc R
H3'2 H 1.0518 0.7063 0.0611 0.034 Uiso 1 1 calc R
C5' C 0.64239(18) 0.76045(9) 0.15641(8) 0.0322(3) Uani 1 1 d .
C3 C 1.26716(16) 0.47482(9) 0.20843(7) 0.0273(3) Uani 1 1 d .
H3A H 1.1901 0.4396 0.2250 0.033 Uiso 1 1 calc R
H3B H 1.3590 0.4454 0.2083 0.033 Uiso 1 1 calc R
C8' C 0.76561(16) 0.58116(8) 0.32123(7) 0.0244(3) Uani 1 1 d .
C7 C 1.36395(17) 0.54378(9) 0.10036(8) 0.0317(3) Uani 1 1 d .
H7A H 1.3973 0.5848 0.1316 0.048 Uiso 1 1 calc R
H7B H 1.3354 0.5669 0.0562 0.048 Uiso 1 1 calc R
H7C H 1.4422 0.5064 0.0927 0.048 Uiso 1 1 calc R
C6' C 0.75631(18) 0.65462(9) 0.08424(7) 0.0316(3) Uani 1 1 d .
H6'1 H 0.8386 0.6191 0.0802 0.047 Uiso 1 1 calc R
H6'2 H 0.7432 0.6825 0.0407 0.047 Uiso 1 1 calc R
H6'3 H 0.6688 0.6249 0.0948 0.047 Uiso 1 1 calc R
C5 C 1.14211(17) 0.45608(10) 0.01252(8) 0.0307(3) Uani 1 1 d .
C7' C 0.8859(2) 0.83129(10) 0.06793(9) 0.0375(4) Uani 1 1 d .
H7'1 H 0.9738 0.8613 0.0587 0.056 Uiso 1 1 calc R
H7'2 H 0.8085 0.8665 0.0824 0.056 Uiso 1 1 calc R
H7'3 H 0.8566 0.8038 0.0260 0.056 Uiso 1 1 calc R
C9' C 0.7081(2) 0.49831(9) 0.33805(8) 0.0390(4) Uani 1 1 d .
H9'1 H 0.7793 0.4595 0.3234 0.058 Uiso 1 1 calc R
H9'2 H 0.6171 0.4895 0.3135 0.058 Uiso 1 1 calc R
H9'3 H 0.6918 0.4937 0.3878 0.058 Uiso 1 1 calc R
C1' C 0.78553(16) 0.71423(8) 0.14342(7) 0.0239(3) Uani 1 1 d .
C6 C 1.28073(17) 0.36112(8) 0.08716(9) 0.0310(3) Uani 1 1 d .
H6A H 1.2892 0.3386 0.1334 0.046 Uiso 1 1 calc R
H6B H 1.3755 0.3797 0.0720 0.046 Uiso 1 1 calc R
H6C H 1.2456 0.3215 0.0550 0.046 Uiso 1 1 calc R
C9 C 0.73138(17) 0.23299(8) 0.13105(9) 0.0329(3) Uani 1 1 d .
H9A H 0.7520 0.2185 0.1789 0.049 Uiso 1 1 calc R
H9B H 0.7838 0.1982 0.0999 0.049 Uiso 1 1 calc R
H9C H 0.6274 0.2285 0.1225 0.049 Uiso 1 1 calc R
C2' C 0.91624(16) 0.77106(8) 0.12662(7) 0.0240(3) Uani 1 1 d .
C10 C 0.74903(17) 0.34338(10) 0.04276(8) 0.0311(3) Uani 1 1 d .
H10D H 0.6455 0.3380 0.0334 0.047 Uiso 1 1 calc R
H10E H 0.8036 0.3101 0.0111 0.047 Uiso 1 1 calc R
H10F H 0.7780 0.3976 0.0362 0.047 Uiso 1 1 calc R
C4' C 1.19681(18) 0.76932(10) 0.12242(9) 0.0360(3) Uani 1 1 d .
H4'1 H 1.1952 0.8171 0.0950 0.054 Uiso 1 1 calc R
H4'2 H 1.2798 0.7375 0.1087 0.054 Uiso 1 1 calc R
H4'3 H 1.2048 0.7825 0.1714 0.054 Uiso 1 1 calc R
C4 C 1.28080(19) 0.54475(11) 0.25914(8) 0.0415(4) Uani 1 1 d .
H4A H 1.3617 0.5778 0.2450 0.062 Uiso 1 1 calc R
H4B H 1.2980 0.5253 0.3059 0.062 Uiso 1 1 calc R
H4C H 1.1912 0.5751 0.2584 0.062 Uiso 1 1 calc R
H2' H 0.9320(17) 0.8017(9) 0.1718(8) 0.020(4) Uiso 1 1 d .
H2 H 1.1497(17) 0.5372(9) 0.1361(8) 0.017(4) Uiso 1 1 d .
H1N H 0.9914(19) 0.4407(10) 0.1475(9) 0.027(4) Uiso 1 1 d .
H1'N H 0.876(2) 0.6992(11) 0.2356(10) 0.033(5) Uiso 1 1 d .

loop_
_atom_site_aniso_label
_atom_site_aniso_U_11
_atom_site_aniso_U_22
_atom_site_aniso_U_33
_atom_site_aniso_U_23
_atom_site_aniso_U_13
_atom_site_aniso_U_12
S1 0.02149(14) 0.01419(13) 0.01934(14) -0.00077(11) -0.00202(11) -0.00065(11)
S1' 0.02335(15) 0.01670(14) 0.02050(14) -0.00433(11) 0.00358(12) -0.00308(12)
F3' 0.0335(4) 0.0306(5) 0.0535(6) -0.0115(4) -0.0029(4) 0.0077(4)
F1' 0.0240(4) 0.0442(5) 0.0458(5) -0.0017(4) -0.0031(4) -0.0044(4)
O1 0.0309(5) 0.0241(5) 0.0234(5) 0.0050(4) -0.0068(4) 0.0000(4)
F2 0.0460(6) 0.0434(5) 0.0314(5) 0.0139(4) -0.0056(4) 0.0018(4)
F1 0.0395(5) 0.0617(6) 0.0239(4) -0.0160(4) 0.0023(4) -0.0143(5)
F2' 0.0372(5) 0.0535(6) 0.0498(6) 0.0125(5) -0.0166(5) 0.0066(5)
O1' 0.0292(5) 0.0218(5) 0.0289(5) -0.0059(4) 0.0066(4) 0.0019(4)
F3 0.0410(5) 0.0654(7) 0.0257(4) -0.0035(4) 0.0120(4) -0.0162(5)
N1 0.0188(5) 0.0150(5) 0.0217(5) -0.0036(4) 0.0019(4) -0.0010(4)
C2 0.0219(6) 0.0162(6) 0.0235(6) -0.0018(5) 0.0001(6) -0.0022(5)
C8 0.0203(6) 0.0216(6) 0.0203(6) -0.0001(5) -0.0036(5) -0.0042(5)
N1' 0.0274(6) 0.0183(5) 0.0190(5) -0.0017(4) -0.0034(4) -0.0050(4)
C1 0.0187(6) 0.0187(6) 0.0227(6) -0.0024(5) 0.0031(5) -0.0010(5)
C11 0.0224(7) 0.0325(7) 0.0305(7) -0.0066(6) 0.0001(6) -0.0008(6)
C10' 0.0349(8) 0.0303(7) 0.0220(7) 0.0004(5) -0.0009(6) -0.0001(6)
C11' 0.0304(8) 0.0358(8) 0.0260(7) -0.0106(6) 0.0063(6) 0.0013(6)
C3' 0.0331(8) 0.0274(7) 0.0245(7) 0.0003(6) 0.0032(6) -0.0018(6)
C5' 0.0303(8) 0.0314(8) 0.0347(8) 0.0003(6) -0.0088(6) 0.0003(6)
C3 0.0229(6) 0.0345(8) 0.0245(7) -0.0004(6) -0.0023(5) -0.0032(6)
C8' 0.0307(7) 0.0232(7) 0.0193(6) -0.0030(5) 0.0068(5) -0.0042(6)
C7 0.0320(8) 0.0271(7) 0.0361(8) -0.0008(6) 0.0045(7) -0.0124(6)
C6' 0.0396(9) 0.0319(7) 0.0234(7) -0.0039(6) -0.0075(6) -0.0082(6)
C5 0.0294(7) 0.0405(8) 0.0222(7) -0.0033(6) 0.0028(6) -0.0067(6)
C7' 0.0457(9) 0.0350(8) 0.0319(8) 0.0126(7) -0.0064(7) -0.0038(7)
C9' 0.0579(11) 0.0289(8) 0.0301(8) 0.0001(6) 0.0109(8) -0.0140(7)
C1' 0.0288(7) 0.0221(6) 0.0207(6) -0.0010(5) -0.0051(6) -0.0015(6)
C6 0.0225(7) 0.0212(7) 0.0492(9) -0.0083(6) 0.0063(7) -0.0002(6)
C9 0.0321(7) 0.0252(7) 0.0415(8) 0.0007(6) -0.0028(7) -0.0101(6)
C2' 0.0303(7) 0.0219(6) 0.0199(6) 0.0011(5) -0.0039(6) -0.0023(5)
C10 0.0290(8) 0.0406(8) 0.0237(7) 0.0034(6) -0.0074(6) -0.0056(6)
C4' 0.0329(8) 0.0434(9) 0.0318(8) -0.0014(7) 0.0029(7) -0.0043(7)
C4 0.0320(8) 0.0593(11) 0.0332(8) -0.0170(8) -0.0044(7) -0.0119(8)

loop_
_atom_type_symbol
_atom_type_description
_atom_type_scat_dispersion_real
_atom_type_scat_dispersion_imag
_atom_type_scat_source
C C 0.0181 0.0091 'International Tables Vol C Tables 4.2.6.8 and 6.1.1.4'
H H 0.0000 0.0000 'International Tables Vol C Tables 4.2.6.8 and 6.1.1.4'
N N 0.0311 0.0180 'International Tables Vol C Tables 4.2.6.8 and 6.1.1.4'
O O 0.0492 0.0322 'International Tables Vol C Tables 4.2.6.8 and 6.1.1.4'
F F 0.0727 0.0534 'International Tables Vol C Tables 4.2.6.8 and 6.1.1.4'
S S 0.3331 0.5567 'International Tables Vol C Tables 4.2.6.8 and 6.1.1.4'

loop_
_geom_angle_atom_site_label_1
_geom_angle_atom_site_label_2
_geom_angle_atom_site_label_3
_geom_angle
O1 S1 N1 110.77(5)
O1 S1 C8 104.85(6)
N1 S1 C8 100.34(6)
O1' S1' N1' 110.77(6)
O1' S1' C8' 104.43(6)
N1' S1' C8' 99.99(6)
C1 N1 S1 120.45(9)
C7 C2 C3 110.42(11)
C7 C2 C1 114.28(11)
C3 C2 C1 110.74(11)
C11 C8 C10 112.75(12)
C11 C8 C9 110.60(12)
C10 C8 C9 110.79(12)
C11 C8 S1 111.25(9)
C10 C8 S1 107.60(9)
C9 C8 S1 103.42(10)
C1' N1' S1' 122.00(9)
N1 C1 C6 113.02(11)
N1 C1 C5 104.57(11)
C6 C1 C5 107.98(12)
N1 C1 C2 108.04(10)
C6 C1 C2 112.24(11)
C5 C1 C2 110.74(11)
C4' C3' C2' 113.03(12)
F3' C5' F2' 107.03(13)
F3' C5' F1' 106.32(13)
F2' C5' F1' 105.82(12)
F3' C5' C1' 112.52(12)
F2' C5' C1' 113.13(13)
F1' C5' C1' 111.53(13)
C4 C3 C2 112.49(13)
C10' C8' C9' 110.84(13)
C10' C8' C11' 112.28(12)
C9' C8' C11' 110.89(13)
C10' C8' S1' 110.10(10)
C9' C8' S1' 103.88(10)
C11' C8' S1' 108.50(10)
F2 C5 F1 106.93(13)
F2 C5 F3 107.17(13)
F1 C5 F3 105.52(12)
F2 C5 C1 112.58(12)
F1 C5 C1 111.06(12)
F3 C5 C1 113.13(12)
N1' C1' C6' 112.59(11)
N1' C1' C5' 105.28(11)
C6' C1' C5' 107.76(12)
N1' C1' C2' 106.98(11)
C6' C1' C2' 112.65(12)
C5' C1' C2' 111.39(12)
C3' C2' C7' 110.31(13)
C3' C2' C1' 110.10(11)
C7' C2' C1' 114.85(12)

loop_
_geom_bond_atom_site_label_1
_geom_bond_atom_site_label_2
_geom_bond_distance
S1 O1 1.4953(10)
S1 N1 1.6513(11)
S1 C8 1.8486(17)
S1' O1' 1.4930(11)
S1' N1' 1.6455(12)
S1' C8' 1.8472(14)
F3' C5' 1.3387(18)
F1' C5' 1.3484(19)
F2 C5 1.336(2)
F1 C5 1.3445(18)
F2' C5' 1.3457(19)
F3 C5 1.3449(18)
N1 C1 1.4786(17)
C2 C7 1.5329(19)
C2 C3 1.5332(19)
C2 C1 1.5535(17)
C8 C11 1.5169(19)
C8 C10 1.5210(18)
C8 C9 1.5298(19)
N1' C1' 1.4700(17)
C1 C6 1.5263(19)
C1 C5 1.541(2)
C10' C8' 1.521(2)
C11' C8' 1.526(2)
C3' C4' 1.522(2)
C3' C2' 1.532(2)
C5' C1' 1.534(2)
C3 C4 1.528(2)
C8' C9' 1.525(2)
C6' C1' 1.5314(18)
C7' C2' 1.5332(19)
C1' C2' 1.558(2)
